data_4123912
loop_
_publ_author_name
'Anderson, John S.'
'Cutsail, 3rd, George E'
'Rittle, Jonathan'
'Connor, Bridget A.'
'Gunderson, William A.'
'Zhang, Limei'
'Hoffman, Brian M.'
'Peters, Jonas C.'

_publ_section_title
;
 Characterization of an Fe\\tb N-NH2 Intermediate Relevant to Catalytic N2
 Reduction to NH3.
;
_journal_issue 24
_journal_name_full 'Journal of the American Chemical Society'
_journal_page_first 7803
_journal_page_last 7809
_journal_paper_doi 10.1021/jacs.5b03432
_journal_volume 137
_journal_year 2015
_chemical_formula_sum 'C78 H81 B2 F24 Fe N P3'
_chemical_formula_weight 1658.82
_chemical_name_systematic
; 
 ? 
;
_space_group_IT_number 2
_symmetry_cell_setting triclinic
_symmetry_space_group_name_Hall '-P 1'
_symmetry_space_group_name_H-M 'P -1'
_atom_sites_solution_hydrogens geom
_atom_sites_solution_primary direct
_atom_sites_solution_secondary difmap
_audit_creation_method SHELXL-97
_cell_angle_alpha 98.092(2)
_cell_angle_beta 109.786(2)
_cell_angle_gamma 91.271(3)
_cell_formula_units_Z 2
_cell_length_a 14.2869(9)
_cell_length_b 14.7963(9)
_cell_length_c 19.1431(11)
_cell_measurement_temperature 100(2)
_cell_volume 3759.3(4)
_computing_cell_refinement 'SAINT V7.68A (Bruker-AXS, 2007)'
_computing_data_collection 'APEX2 v2010.7-0 (Bruker-AXS, 2007)'
_computing_data_reduction 'SAINT V7.68A (Bruker-AXS, 2007)'
_computing_structure_refinement 'SHELXL-97 (Sheldrick, 2008)'
_computing_structure_solution 'SHELXS-97 (Sheldrick, 2008)'
_diffrn_ambient_temperature 100(2)
_diffrn_detector_area_resol_mean 8.33
_diffrn_measured_fraction_theta_full 0.997
_diffrn_measured_fraction_theta_max 0.997
_diffrn_measurement_device_type 'Bruker KAPPA APEX II'
_diffrn_measurement_method '\w and \f scans'
_diffrn_radiation_monochromator graphite
_diffrn_radiation_source 'fine-focus sealed tube'
_diffrn_radiation_type MoK\a
_diffrn_radiation_wavelength 0.71073
_diffrn_reflns_av_R_equivalents 0.0934
_diffrn_reflns_av_sigmaI/netI 0.0837
_diffrn_reflns_limit_h_max 17
_diffrn_reflns_limit_h_min -17
_diffrn_reflns_limit_k_max 18
_diffrn_reflns_limit_k_min -18
_diffrn_reflns_limit_l_max 23
_diffrn_reflns_limit_l_min -23
_diffrn_reflns_number 101295
_diffrn_reflns_theta_full 26.02
_diffrn_reflns_theta_max 26.02
_diffrn_reflns_theta_min 1.39
_exptl_absorpt_coefficient_mu 0.369
_exptl_absorpt_correction_T_max 0.7458
_exptl_absorpt_correction_T_min 0.6787
_exptl_absorpt_correction_type multi-scan
_exptl_absorpt_process_details 'SADABS v2008/1 (Bruker-AXS, 2001)'
_exptl_crystal_density_diffrn 1.465
_exptl_crystal_density_method 'not measured'
_exptl_crystal_description block
_exptl_crystal_F_000 1706
_refine_diff_density_max 1.000
_refine_diff_density_min -0.455
_refine_diff_density_rms 0.076
_refine_ls_extinction_method none
_refine_ls_goodness_of_fit_ref 1.013
_refine_ls_hydrogen_treatment mixed
_refine_ls_matrix_type full
_refine_ls_number_parameters 994
_refine_ls_number_reflns 14778
_refine_ls_number_restraints 960
_refine_ls_restrained_S_all 0.982
_refine_ls_R_factor_all 0.1075
_refine_ls_R_factor_gt 0.0520
_refine_ls_shift/su_max 0.000
_refine_ls_shift/su_mean 0.000
_refine_ls_structure_factor_coef Fsqd
_refine_ls_weighting_details 'calc w=1/[\s^2^(Fo^2^)+(0.0582P)^2^+2.8731P] where P=(Fo^2^+2Fc^2^)/3'
_refine_ls_weighting_scheme calc
_refine_ls_wR_factor_gt 0.1114
_refine_ls_wR_factor_ref 0.1334
_reflns_number_gt 9299
_reflns_number_total 14778
_reflns_threshold_expression >2sigma(I)
_cod_data_source_file ja5b03432_si_002.cif
_cod_data_source_block bac001
_cod_original_sg_symbol_H-M P-1
_cod_database_code 4123912

loop_
_symmetry_equiv_pos_as_xyz
'x, y, z'
'-x, -y, -z'

loop_
_atom_site_label
_atom_site_type_symbol
_atom_site_fract_x
_atom_site_fract_y
_atom_site_fract_z
_atom_site_U_iso_or_equiv
_atom_site_adp_type
_atom_site_occupancy
_atom_site_symmetry_multiplicity
_atom_site_calc_flag
_atom_site_refinement_flags
Fe1 Fe 0.81487(3) 0.65898(3) 0.18762(2) 0.01584(12) Uani 1 1 d U
P1 P 0.97840(6) 0.71769(6) 0.24653(4) 0.0190(2) Uani 1 1 d U
P2 P 0.80915(6) 0.50868(6) 0.12081(4) 0.0189(2) Uani 1 1 d U
P3 P 0.75118(6) 0.66241(6) 0.28783(5) 0.0193(2) Uani 1 1 d U
F1 F 1.68663(13) 0.14835(12) 0.31914(10) 0.0245(4) Uani 1 1 d U
F7 F 1.45407(14) 0.41008(13) 0.19164(10) 0.0286(5) Uani 1 1 d U
F8 F 1.29561(14) 0.41368(14) 0.15042(10) 0.0353(5) Uani 1 1 d U
F16 F 1.05307(15) 0.13393(15) 0.06288(10) 0.0363(5) Uani 1 1 d U
F19 F 1.33617(17) -0.10838(13) 0.53446(14) 0.0481(6) Uani 1 1 d U
F20 F 1.20333(15) -0.04133(15) 0.48817(11) 0.0422(6) Uani 1 1 d U
F9 F 1.38738(16) 0.53245(13) 0.22002(11) 0.0336(5) Uani 1 1 d U
F22 F 1.63991(16) 0.25028(15) 0.57458(11) 0.0460(6) Uani 1 1 d U
F23 F 1.64898(15) 0.14264(14) 0.63923(12) 0.0432(6) Uani 1 1 d U
F4 F 1.32515(16) -0.18944(13) 0.19070(11) 0.0391(5) Uani 1 1 d U
F21 F 1.29501(17) -0.00071(14) 0.60219(11) 0.0411(6) Uani 1 1 d U
F13 F 1.01016(16) 0.25696(15) 0.40343(12) 0.0413(6) Uani 1 1 d U
F14 F 0.88424(15) 0.18078(17) 0.32017(12) 0.0489(6) Uani 1 1 d U
F10 F 1.41055(16) 0.47143(14) 0.53116(10) 0.0381(5) Uani 1 1 d U
F6 F 1.38813(15) -0.16468(14) 0.10737(12) 0.0404(6) Uani 1 1 d U
F11 F 1.25631(16) 0.48099(16) 0.47252(12) 0.0455(6) Uani 1 1 d U
F5 F 1.24813(15) -0.11388(14) 0.10422(11) 0.0379(5) Uani 1 1 d U
F24 F 1.56570(17) 0.25674(16) 0.65465(13) 0.0548(7) Uani 1 1 d U
C56 C 1.3661(2) 0.4665(2) 0.33995(17) 0.0190(7) Uani 1 1 d U
H56A H 1.3712 0.5308 0.3406 0.023 Uiso 1 1 calc R
F2 F 1.62855(16) 0.16499(17) 0.20445(11) 0.0488(7) Uani 1 1 d U
F3 F 1.68511(16) 0.03722(16) 0.23518(15) 0.0602(8) Uani 1 1 d U
N1 N 0.75948(18) 0.72708(17) 0.12639(13) 0.0166(6) Uani 1 1 d U
C47 C 1.3835(2) 0.0997(2) 0.28384(16) 0.0140(6) Uani 1 1 d U
C55 C 1.3704(2) 0.4056(2) 0.27930(16) 0.0158(7) Uani 1 1 d U
F17 F 0.91085(16) 0.1216(2) 0.07553(11) 0.0598(8) Uani 1 1 d U
F15 F 0.99010(18) 0.11265(15) 0.40057(12) 0.0474(6) Uani 1 1 d U
C58 C 1.3456(2) 0.3360(2) 0.39753(16) 0.0164(7) Uani 1 1 d U
H58A H 1.3358 0.3133 0.4388 0.020 Uiso 1 1 calc R
C60 C 1.1441(2) 0.1647(2) 0.33745(17) 0.0162(7) Uani 1 1 d U
H60A H 1.1743 0.1790 0.3906 0.019 Uiso 1 1 calc R
C31 C 0.7423(2) 0.5438(2) 0.30127(16) 0.0163(7) Uani 1 1 d U
F18 F 0.9993(2) 0.00686(16) 0.08107(11) 0.0610(8) Uani 1 1 d U
C13 C 0.7022(2) 0.4324(2) 0.11926(18) 0.0241(8) Uani 1 1 d U
H13A H 0.6953 0.4489 0.1697 0.029 Uiso 1 1 calc R
C52 C 1.4799(2) 0.1257(2) 0.28606(16) 0.0169(7) Uani 1 1 d U
H52A H 1.5118 0.1823 0.3154 0.020 Uiso 1 1 calc R
F12 F 1.3659(2) 0.57899(14) 0.46704(14) 0.0711(9) Uani 1 1 d U
C77 C 1.2982(3) -0.0267(2) 0.53323(17) 0.0226(8) Uani 1 1 d U
C57 C 1.3540(2) 0.4303(2) 0.39960(17) 0.0181(7) Uani 1 1 d U
C72 C 1.3392(2) -0.1260(2) 0.15117(18) 0.0218(7) Uani 1 1 d U
C66 C 1.3201(2) 0.0664(2) 0.43916(16) 0.0157(7) Uani 1 1 d U
H66A H 1.2605 0.0352 0.4037 0.019 Uiso 1 1 calc R
C50 C 1.4857(2) -0.0100(2) 0.20263(16) 0.0165(7) Uani 1 1 d U
H50A H 1.5193 -0.0460 0.1748 0.020 Uiso 1 1 calc R
C61 C 1.0407(2) 0.1606(2) 0.30617(17) 0.0178(7) Uani 1 1 d U
C45 C 0.6032(2) 0.9138(2) 0.04124(17) 0.0213(7) Uani 1 1 d U
H45A H 0.5624 0.9577 0.0609 0.026 Uiso 1 1 calc R
C53 C 1.3508(2) 0.2733(2) 0.33745(16) 0.0139(6) Uani 1 1 d U
C37 C 0.7157(2) 0.7851(2) 0.07094(16) 0.0158(7) Uani 1 1 d U
C70 C 1.4579(2) 0.1750(2) 0.47241(16) 0.0172(7) Uani 1 1 d U
H70A H 1.4944 0.2211 0.4603 0.021 Uiso 1 1 calc R
C54 C 1.3637(2) 0.3117(2) 0.27822(16) 0.0150(7) Uani 1 1 d U
H54A H 1.3680 0.2722 0.2359 0.018 Uiso 1 1 calc R
C48 C 1.3422(2) 0.0150(2) 0.24055(16) 0.0163(7) Uani 1 1 d U
H48A H 1.2785 -0.0070 0.2390 0.020 Uiso 1 1 calc R
C36 C 0.8249(2) 0.4962(2) 0.29807(16) 0.0165(7) Uani 1 1 d U
C19 C 0.9226(2) 0.4510(2) 0.15932(17) 0.0173(7) Uani 1 1 d U
C62 C 0.9932(2) 0.1396(2) 0.22920(17) 0.0195(7) Uani 1 1 d U
H62A H 0.9225 0.1358 0.2074 0.023 Uiso 1 1 calc R
C59 C 1.2057(2) 0.1489(2) 0.29473(16) 0.0145(7) Uani 1 1 d U
C73 C 1.3775(2) 0.4408(2) 0.21166(18) 0.0217(7) Uani 1 1 d U
C64 C 1.1556(2) 0.1296(2) 0.21680(16) 0.0160(7) Uani 1 1 d U
H64A H 1.1938 0.1198 0.1846 0.019 Uiso 1 1 calc R
C49 C 1.3910(2) -0.0387(2) 0.19942(16) 0.0168(7) Uani 1 1 d U
C1 C 0.9890(2) 0.8429(2) 0.24310(18) 0.0237(8) Uani 1 1 d U
H1A H 0.9704 0.8463 0.1883 0.028 Uiso 1 1 calc R
C12 C 0.9925(2) 0.6117(2) 0.35259(16) 0.0169(7) Uani 1 1 d U
C51 C 1.5303(2) 0.0719(2) 0.24716(16) 0.0165(7) Uani 1 1 d U
C23 C 1.0571(2) 0.4394(2) 0.27320(18) 0.0209(7) Uani 1 1 d U
H23A H 1.0891 0.4563 0.3260 0.025 Uiso 1 1 calc R
C67 C 1.3559(2) 0.0424(2) 0.51118(17) 0.0178(7) Uani 1 1 d U
C76 C 1.0039(3) 0.0973(3) 0.10157(19) 0.0291(8) Uani 1 1 d U
C40 C 0.6524(2) 0.8529(2) 0.10070(17) 0.0195(7) Uani 1 1 d U
H40A H 0.6953 0.8915 0.1478 0.023 Uiso 1 1 calc R
H40B H 0.6003 0.8187 0.1120 0.023 Uiso 1 1 calc R
C65 C 1.3687(2) 0.1344(2) 0.41743(16) 0.0148(7) Uani 1 1 d U
C43 C 0.5974(3) 0.7865(2) -0.06066(18) 0.0242(8) Uani 1 1 d U
H43A H 0.5531 0.7474 -0.1078 0.029 Uiso 1 1 calc R
C78 C 1.5870(3) 0.1999(2) 0.60159(18) 0.0258(8) Uani 1 1 d U
C71 C 1.6316(2) 0.1051(2) 0.25158(18) 0.0229(8) Uani 1 1 d U
C39 C 0.6476(3) 0.7254(2) -0.00201(17) 0.0217(7) Uani 1 1 d U
H39A H 0.6875 0.6819 -0.0219 0.026 Uiso 1 1 calc R
H39B H 0.5959 0.6897 0.0087 0.026 Uiso 1 1 calc R
C25 C 0.6209(3) 0.6971(2) 0.2601(2) 0.0314(9) Uani 1 1 d U
H25A H 0.5914 0.6752 0.2958 0.038 Uiso 1 1 calc R
B2 B 0.9169(3) 0.5435(2) 0.28474(19) 0.0182(8) Uani 1 1 d U
C35 C 0.8256(2) 0.4054(2) 0.31004(17) 0.0214(7) Uani 1 1 d U
H35A H 0.8806 0.3714 0.3083 0.026 Uiso 1 1 calc R
C63 C 1.0523(2) 0.1243(2) 0.18495(17) 0.0181(7) Uani 1 1 d U
C34 C 0.7474(3) 0.3637(2) 0.32442(17) 0.0254(8) Uani 1 1 d U
H34A H 0.7500 0.3019 0.3330 0.031 Uiso 1 1 calc R
C20 C 0.9658(3) 0.3886(2) 0.11969(18) 0.0236(8) Uani 1 1 d U
H20A H 0.9341 0.3705 0.0670 0.028 Uiso 1 1 calc R
C33 C 0.6665(3) 0.4109(2) 0.32637(18) 0.0257(8) Uani 1 1 d U
H33A H 0.6130 0.3817 0.3356 0.031 Uiso 1 1 calc R
C75 C 0.9816(2) 0.1777(2) 0.35735(19) 0.0263(8) Uani 1 1 d U
C21 C 1.0547(3) 0.3528(2) 0.15706(19) 0.0243(8) Uani 1 1 d U
H21A H 1.0847 0.3115 0.1299 0.029 Uiso 1 1 calc R
C68 C 1.4441(2) 0.0834(2) 0.56352(17) 0.0193(7) Uani 1 1 d U
H68A H 1.4694 0.0660 0.6120 0.023 Uiso 1 1 calc R
C41 C 0.7455(2) 0.9004(2) -0.00602(18) 0.0233(8) Uani 1 1 d U
H41A H 0.7977 0.9355 -0.0175 0.028 Uiso 1 1 calc R
B1 B 1.3279(3) 0.1627(2) 0.33323(19) 0.0152(7) Uani 1 1 d U
C38 C 0.7963(2) 0.8400(2) 0.05347(17) 0.0200(7) Uani 1 1 d U
H38A H 0.8404 0.8789 0.1000 0.024 Uiso 1 1 calc R
H38B H 0.8377 0.7973 0.0344 0.024 Uiso 1 1 calc R
C22 C 1.0994(2) 0.3776(2) 0.23398(18) 0.0220(7) Uani 1 1 d U
H22A H 1.1593 0.3519 0.2599 0.026 Uiso 1 1 calc R
C16 C 0.7893(3) 0.5127(2) 0.02022(17) 0.0257(8) Uani 1 1 d U
H16A H 0.7291 0.5480 0.0022 0.031 Uiso 1 1 calc R
C11 C 1.0290(2) 0.5859(2) 0.42391(17) 0.0215(7) Uani 1 1 d U
H11A H 1.0033 0.5301 0.4321 0.026 Uiso 1 1 calc R
C46 C 0.6837(3) 0.9674(2) 0.02455(18) 0.0240(8) Uani 1 1 d U
H46A H 0.6524 1.0075 -0.0129 0.029 Uiso 1 1 calc R
H46B H 0.7274 1.0065 0.0711 0.029 Uiso 1 1 calc R
C7 C 1.0327(2) 0.6944(2) 0.34246(17) 0.0189(7) Uani 1 1 d U
C4 C 1.0639(2) 0.6693(2) 0.19700(18) 0.0245(8) Uani 1 1 d U
H4A H 1.0336 0.6068 0.1709 0.029 Uiso 1 1 calc R
C28 C 0.8104(3) 0.7180(2) 0.3894(2) 0.0322(9) Uani 1 1 d U
H28A H 0.8676 0.6806 0.4109 0.039 Uiso 1 1 calc R
C8 C 1.1067(2) 0.7480(2) 0.40209(18) 0.0266(8) Uani 1 1 d U
H8A H 1.1343 0.8033 0.3946 0.032 Uiso 1 1 calc R
C10 C 1.1019(3) 0.6401(2) 0.48276(18) 0.0258(8) Uani 1 1 d U
H10A H 1.1255 0.6214 0.5308 0.031 Uiso 1 1 calc R
C26 C 0.6177(3) 0.8003(3) 0.2702(2) 0.0400(10) Uani 1 1 d U
H26A H 0.5482 0.8160 0.2517 0.060 Uiso 1 1 calc R
H26B H 0.6546 0.8258 0.2417 0.060 Uiso 1 1 calc R
H26C H 0.6483 0.8258 0.3236 0.060 Uiso 1 1 calc R
C42 C 0.6786(3) 0.8394(2) -0.07766(17) 0.0255(8) Uani 1 1 d U
H42A H 0.7191 0.7959 -0.0970 0.031 Uiso 1 1 calc R
H42B H 0.6474 0.8775 -0.1167 0.031 Uiso 1 1 calc R
C44 C 0.5356(3) 0.8535(2) -0.03023(18) 0.0255(8) Uani 1 1 d U
H44A H 0.5025 0.8921 -0.0684 0.031 Uiso 1 1 calc R
H44B H 0.4833 0.8193 -0.0192 0.031 Uiso 1 1 calc R
C9 C 1.1401(2) 0.7208(2) 0.47208(18) 0.0269(8) Uani 1 1 d U
H9A H 1.1896 0.7582 0.5129 0.032 Uiso 1 1 calc R
C27 C 0.5584(3) 0.6482(2) 0.1817(2) 0.0326(9) Uani 1 1 d U
H27A H 0.4894 0.6652 0.1694 0.049 Uiso 1 1 calc R
H27B H 0.5597 0.5819 0.1806 0.049 Uiso 1 1 calc R
H27C H 0.5858 0.6663 0.1448 0.049 Uiso 1 1 calc R
C69 C 1.4950(2) 0.1508(2) 0.54359(17) 0.0177(7) Uani 1 1 d U
C3 C 1.0937(3) 0.8942(3) 0.2789(2) 0.0352(9) Uani 1 1 d U
H3A H 1.0965 0.9468 0.2536 0.053 Uiso 1 1 calc R
H3B H 1.1442 0.8528 0.2735 0.053 Uiso 1 1 calc R
H3C H 1.1067 0.9156 0.3324 0.053 Uiso 1 1 calc R
C18 C 0.8746(3) 0.5697(3) 0.01277(19) 0.0337(9) Uani 1 1 d U
H18A H 0.8606 0.5749 -0.0402 0.050 Uiso 1 1 calc R
H18B H 0.9369 0.5399 0.0317 0.050 Uiso 1 1 calc R
H18C H 0.8813 0.6309 0.0421 0.050 Uiso 1 1 calc R
C32 C 0.6633(2) 0.5012(2) 0.31478(17) 0.0221(7) Uani 1 1 d U
H32A H 0.6074 0.5342 0.3160 0.026 Uiso 1 1 calc R
C6 C 1.0698(3) 0.7227(3) 0.1351(2) 0.0340(9) Uani 1 1 d U
H6A H 1.0987 0.6855 0.1022 0.051 Uiso 1 1 calc R
H6B H 1.1117 0.7798 0.1582 0.051 Uiso 1 1 calc R
H6C H 1.0026 0.7369 0.1055 0.051 Uiso 1 1 calc R
C74 C 1.3465(3) 0.4913(2) 0.4666(2) 0.0288(8) Uani 1 1 d U
C2 C 0.9139(3) 0.8991(2) 0.2674(2) 0.0295(8) Uani 1 1 d U
H2A H 0.9090 0.9571 0.2477 0.044 Uiso 1 1 calc R
H2B H 0.9360 0.9115 0.3224 0.044 Uiso 1 1 calc R
H2C H 0.8484 0.8648 0.2476 0.044 Uiso 1 1 calc R
C14 C 0.6031(3) 0.4533(3) 0.06201(19) 0.0336(9) Uani 1 1 d U
H14A H 0.5473 0.4257 0.0726 0.050 Uiso 1 1 calc R
H14B H 0.6000 0.4277 0.0111 0.050 Uiso 1 1 calc R
H14C H 0.5988 0.5197 0.0658 0.050 Uiso 1 1 calc R
C5 C 1.1690(2) 0.6560(3) 0.2495(2) 0.0302(9) Uani 1 1 d U
H5A H 1.2074 0.6270 0.2198 0.045 Uiso 1 1 calc R
H5B H 1.1644 0.6168 0.2856 0.045 Uiso 1 1 calc R
H5C H 1.2025 0.7156 0.2766 0.045 Uiso 1 1 calc R
C15 C 0.7186(3) 0.3299(2) 0.1114(2) 0.0327(9) Uani 1 1 d U
H15A H 0.6628 0.2957 0.1171 0.049 Uiso 1 1 calc R
H15B H 0.7809 0.3196 0.1503 0.049 Uiso 1 1 calc R
H15C H 0.7226 0.3088 0.0617 0.049 Uiso 1 1 calc R
C29 C 0.8561(3) 0.8139(3) 0.4043(2) 0.0432(10) Uani 1 1 d U
H29A H 0.8825 0.8353 0.4586 0.065 Uiso 1 1 calc R
H29B H 0.8054 0.8539 0.3800 0.065 Uiso 1 1 calc R
H29C H 0.9105 0.8152 0.3840 0.065 Uiso 1 1 calc R
C17 C 0.7658(3) 0.4215(3) -0.03418(19) 0.0403(10) Uani 1 1 d U
H17A H 0.7501 0.4337 -0.0858 0.060 Uiso 1 1 calc R
H17B H 0.7084 0.3878 -0.0302 0.060 Uiso 1 1 calc R
H17C H 0.8238 0.3849 -0.0212 0.060 Uiso 1 1 calc R
C30 C 0.7425(3) 0.7080(3) 0.4356(2) 0.0419(10) Uani 1 1 d U
H30A H 0.7822 0.7214 0.4893 0.063 Uiso 1 1 calc R
H30B H 0.7117 0.6453 0.4234 0.063 Uiso 1 1 calc R
H30C H 0.6903 0.7510 0.4236 0.063 Uiso 1 1 calc R
C24 C 0.9682(2) 0.4779(2) 0.23714(17) 0.0174(7) Uani 1 1 d U

loop_
_atom_site_aniso_label
_atom_site_aniso_U_11
_atom_site_aniso_U_22
_atom_site_aniso_U_33
_atom_site_aniso_U_23
_atom_site_aniso_U_13
_atom_site_aniso_U_12
Fe1 0.0157(3) 0.0156(2) 0.0138(2) 0.00641(18) 0.00030(19) 0.00136(19)
P1 0.0185(5) 0.0208(5) 0.0160(4) 0.0075(4) 0.0022(4) -0.0009(4)
P2 0.0197(5) 0.0210(5) 0.0156(4) 0.0066(4) 0.0035(4) 0.0083(4)
P3 0.0161(5) 0.0157(4) 0.0251(5) 0.0053(4) 0.0050(4) 0.0024(4)
F1 0.0177(10) 0.0281(11) 0.0255(10) 0.0094(8) 0.0030(8) -0.0045(8)
F7 0.0316(12) 0.0344(12) 0.0275(11) 0.0118(9) 0.0174(9) 0.0062(9)
F8 0.0257(11) 0.0533(14) 0.0226(10) 0.0216(10) -0.0028(9) -0.0064(10)
F16 0.0353(12) 0.0529(14) 0.0161(10) 0.0037(9) 0.0042(9) -0.0031(11)
F19 0.0548(15) 0.0188(11) 0.0904(18) 0.0218(11) 0.0446(14) 0.0095(10)
F20 0.0287(12) 0.0599(15) 0.0358(12) 0.0241(11) 0.0030(10) -0.0167(11)
F9 0.0538(14) 0.0209(11) 0.0364(12) 0.0144(9) 0.0251(11) 0.0031(10)
F22 0.0353(13) 0.0523(14) 0.0357(12) 0.0181(11) -0.0096(10) -0.0222(11)
F23 0.0332(13) 0.0326(12) 0.0431(13) 0.0174(10) -0.0177(10) -0.0020(10)
F4 0.0573(15) 0.0216(11) 0.0353(12) 0.0079(9) 0.0113(11) -0.0117(10)
F21 0.0693(16) 0.0323(12) 0.0272(11) 0.0068(9) 0.0240(11) -0.0128(11)
F13 0.0418(13) 0.0397(13) 0.0455(13) -0.0103(11) 0.0259(11) 0.0031(11)
F14 0.0144(11) 0.0872(19) 0.0455(13) 0.0054(13) 0.0129(10) 0.0063(11)
F10 0.0444(13) 0.0447(13) 0.0191(10) -0.0053(9) 0.0074(10) 0.0003(11)
F6 0.0385(13) 0.0333(12) 0.0492(13) -0.0178(10) 0.0249(11) -0.0066(10)
F11 0.0406(14) 0.0592(15) 0.0392(13) -0.0016(11) 0.0196(11) 0.0211(12)
F5 0.0288(12) 0.0305(12) 0.0375(12) -0.0043(9) -0.0064(10) 0.0013(9)
F24 0.0420(14) 0.0540(16) 0.0457(14) -0.0237(12) -0.0012(11) -0.0010(12)
C56 0.0168(18) 0.0144(16) 0.0238(17) 0.0058(13) 0.0033(14) 0.0002(14)
F2 0.0334(13) 0.0844(18) 0.0286(11) 0.0303(12) 0.0039(10) -0.0216(12)
F3 0.0265(13) 0.0451(15) 0.106(2) -0.0333(14) 0.0379(14) -0.0089(11)
N1 0.0169(14) 0.0177(14) 0.0127(13) 0.0040(11) 0.0010(11) 0.0028(11)
C47 0.0122(16) 0.0172(16) 0.0112(14) 0.0067(12) 0.0005(12) 0.0041(13)
C55 0.0104(16) 0.0201(17) 0.0154(15) 0.0075(13) 0.0004(13) 0.0022(13)
F17 0.0198(12) 0.124(2) 0.0252(12) 0.0113(13) -0.0061(10) 0.0106(13)
F15 0.0626(16) 0.0515(15) 0.0530(14) 0.0281(12) 0.0431(13) 0.0173(12)
C58 0.0151(17) 0.0212(17) 0.0134(15) 0.0068(13) 0.0039(13) 0.0035(14)
C60 0.0162(17) 0.0174(17) 0.0138(15) 0.0032(13) 0.0032(13) 0.0034(14)
C31 0.0160(17) 0.0173(16) 0.0121(15) 0.0042(13) -0.0002(13) -0.0028(13)
F18 0.099(2) 0.0367(14) 0.0244(12) -0.0091(10) -0.0014(12) -0.0139(13)
C13 0.0214(18) 0.0259(19) 0.0177(17) 0.0001(14) -0.0011(14) -0.0006(15)
C52 0.0164(17) 0.0179(17) 0.0145(15) 0.0066(13) 0.0012(13) 0.0023(13)
F12 0.161(3) 0.0152(12) 0.0562(16) -0.0015(11) 0.0653(18) 0.0013(14)
C77 0.030(2) 0.0197(18) 0.0163(16) 0.0051(14) 0.0042(15) 0.0008(15)
C57 0.0187(18) 0.0189(17) 0.0163(15) 0.0027(13) 0.0053(14) 0.0036(14)
C72 0.0196(18) 0.0185(17) 0.0277(18) 0.0026(14) 0.0090(15) 0.0027(14)
C66 0.0131(16) 0.0140(16) 0.0172(15) 0.0019(13) 0.0017(13) 0.0020(13)
C50 0.0174(17) 0.0193(17) 0.0163(16) 0.0051(13) 0.0091(14) 0.0054(13)
C61 0.0185(17) 0.0174(17) 0.0192(16) 0.0056(13) 0.0073(14) 0.0043(14)
C45 0.0242(19) 0.0196(18) 0.0194(17) 0.0068(14) 0.0049(14) 0.0094(14)
C53 0.0084(16) 0.0167(16) 0.0158(15) 0.0073(13) 0.0011(13) 0.0045(13)
C37 0.0177(17) 0.0160(16) 0.0142(15) 0.0079(13) 0.0037(13) 0.0058(13)
C70 0.0163(17) 0.0153(16) 0.0200(16) 0.0060(13) 0.0050(13) 0.0007(13)
C54 0.0081(16) 0.0208(17) 0.0138(15) 0.0028(13) 0.0007(13) 0.0032(13)
C48 0.0138(16) 0.0179(17) 0.0181(16) 0.0084(13) 0.0042(13) 0.0028(13)
C36 0.0166(17) 0.0170(16) 0.0121(15) 0.0031(13) -0.0002(13) -0.0007(13)
C19 0.0192(17) 0.0168(17) 0.0168(15) 0.0083(13) 0.0051(13) 0.0046(13)
C62 0.0133(17) 0.0201(18) 0.0229(17) 0.0077(14) 0.0019(14) -0.0003(14)
C59 0.0154(16) 0.0109(15) 0.0168(15) 0.0057(13) 0.0038(13) 0.0019(13)
C73 0.0193(18) 0.0228(18) 0.0226(17) 0.0098(14) 0.0041(15) 0.0004(15)
C64 0.0199(17) 0.0131(16) 0.0151(15) 0.0038(13) 0.0053(13) 0.0017(13)
C49 0.0186(17) 0.0146(16) 0.0162(16) 0.0067(13) 0.0027(13) 0.0033(13)
C1 0.0231(19) 0.0231(18) 0.0230(18) 0.0105(15) 0.0032(15) -0.0047(15)
C12 0.0132(16) 0.0209(17) 0.0159(15) 0.0052(13) 0.0030(13) 0.0060(13)
C51 0.0159(16) 0.0166(17) 0.0172(16) 0.0056(13) 0.0048(13) 0.0030(13)
C23 0.0191(18) 0.0229(18) 0.0188(16) 0.0070(14) 0.0023(14) 0.0045(14)
C67 0.0214(18) 0.0147(16) 0.0184(16) 0.0061(13) 0.0068(14) 0.0053(13)
C76 0.024(2) 0.037(2) 0.0207(17) 0.0020(16) 0.0011(15) -0.0012(17)
C40 0.0211(18) 0.0215(18) 0.0163(16) 0.0066(13) 0.0054(14) 0.0038(14)
C65 0.0163(17) 0.0133(16) 0.0162(15) 0.0030(13) 0.0068(13) 0.0047(13)
C43 0.029(2) 0.0210(18) 0.0161(16) 0.0049(14) -0.0014(14) 0.0068(15)
C78 0.027(2) 0.0221(19) 0.0233(18) 0.0098(15) 0.0003(15) 0.0009(15)
C71 0.0216(18) 0.0241(19) 0.0252(18) 0.0025(15) 0.0114(15) -0.0001(15)
C39 0.0276(19) 0.0184(17) 0.0165(16) 0.0046(13) 0.0034(14) 0.0044(14)
C25 0.0193(19) 0.0234(19) 0.046(2) 0.0078(17) 0.0031(17) 0.0037(15)
B2 0.021(2) 0.0151(19) 0.0164(18) 0.0084(15) 0.0008(15) 0.0061(15)
C35 0.0223(18) 0.0186(17) 0.0166(16) 0.0057(14) -0.0031(14) 0.0021(14)
C63 0.0167(17) 0.0176(17) 0.0156(15) 0.0035(13) -0.0005(13) 0.0011(14)
C34 0.030(2) 0.0169(18) 0.0209(17) 0.0083(14) -0.0037(15) -0.0068(15)
C20 0.031(2) 0.0223(18) 0.0171(16) 0.0031(14) 0.0080(15) 0.0091(15)
C33 0.026(2) 0.0266(19) 0.0223(18) 0.0105(15) 0.0034(15) -0.0073(16)
C75 0.0185(19) 0.031(2) 0.0294(19) 0.0061(16) 0.0078(16) 0.0033(16)
C21 0.030(2) 0.0159(17) 0.0323(19) 0.0063(15) 0.0165(17) 0.0108(15)
C68 0.0235(18) 0.0188(17) 0.0130(15) 0.0065(13) 0.0011(14) 0.0048(14)
C41 0.0235(19) 0.0257(19) 0.0248(18) 0.0159(15) 0.0090(15) 0.0032(15)
B1 0.0139(18) 0.0183(18) 0.0133(17) 0.0071(14) 0.0027(14) 0.0005(15)
C38 0.0207(18) 0.0245(18) 0.0180(16) 0.0114(14) 0.0074(14) 0.0071(14)
C22 0.0180(18) 0.0213(18) 0.0288(18) 0.0117(15) 0.0073(15) 0.0081(14)
C16 0.030(2) 0.030(2) 0.0178(16) 0.0066(14) 0.0074(15) 0.0165(16)
C11 0.0253(19) 0.0220(18) 0.0178(16) 0.0076(14) 0.0065(14) 0.0026(15)
C46 0.031(2) 0.0178(18) 0.0214(17) 0.0082(14) 0.0050(15) 0.0033(15)
C7 0.0149(17) 0.0231(18) 0.0166(15) 0.0057(13) 0.0016(13) 0.0015(14)
C4 0.0193(18) 0.032(2) 0.0230(18) 0.0101(15) 0.0064(15) 0.0031(15)
C28 0.021(2) 0.026(2) 0.041(2) -0.0125(17) 0.0065(16) 0.0035(16)
C8 0.0221(19) 0.028(2) 0.0254(18) 0.0090(15) 0.0008(15) -0.0061(15)
C10 0.028(2) 0.032(2) 0.0136(16) 0.0059(15) 0.0011(15) 0.0065(16)
C26 0.041(2) 0.040(2) 0.043(2) 0.0167(19) 0.015(2) 0.0139(19)
C42 0.037(2) 0.0261(19) 0.0166(16) 0.0119(14) 0.0092(15) 0.0132(16)
C44 0.0252(19) 0.0243(19) 0.0250(18) 0.0120(15) 0.0025(15) 0.0089(15)
C9 0.0204(19) 0.033(2) 0.0185(17) 0.0011(15) -0.0032(15) -0.0070(16)
C27 0.0180(19) 0.030(2) 0.046(2) 0.0146(17) 0.0019(17) 0.0046(16)
C69 0.0178(17) 0.0157(17) 0.0173(16) 0.0036(13) 0.0024(13) 0.0036(13)
C3 0.031(2) 0.032(2) 0.037(2) 0.0175(17) -0.0007(17) -0.0096(17)
C18 0.032(2) 0.052(2) 0.0230(19) 0.0171(17) 0.0119(17) 0.0167(18)
C32 0.0175(18) 0.0284(19) 0.0183(17) 0.0063(14) 0.0026(14) 0.0000(15)
C6 0.028(2) 0.051(3) 0.032(2) 0.0184(18) 0.0164(17) 0.0077(18)
C74 0.041(2) 0.0183(18) 0.0308(19) 0.0039(15) 0.0173(18) 0.0033(17)
C2 0.036(2) 0.0205(19) 0.031(2) 0.0018(16) 0.0121(17) -0.0045(16)
C14 0.027(2) 0.040(2) 0.0252(19) 0.0039(17) -0.0007(16) 0.0016(17)
C5 0.0197(19) 0.038(2) 0.033(2) 0.0121(17) 0.0073(16) 0.0061(16)
C15 0.040(2) 0.025(2) 0.0277(19) 0.0067(16) 0.0044(17) -0.0022(17)
C29 0.052(3) 0.043(2) 0.036(2) 0.0014(19) 0.019(2) -0.003(2)
C17 0.062(3) 0.042(2) 0.0164(18) 0.0075(16) 0.0096(18) 0.025(2)
C30 0.062(3) 0.039(2) 0.0221(19) 0.0068(17) 0.0109(19) -0.002(2)
C24 0.0175(17) 0.0146(16) 0.0212(16) 0.0077(13) 0.0063(14) 0.0024(13)

loop_
_atom_type_symbol
_atom_type_description
_atom_type_scat_dispersion_real
_atom_type_scat_dispersion_imag
_atom_type_scat_source
C C 0.0033 0.0016 'International Tables Vol C Tables 4.2.6.8 and 6.1.1.4'
H H 0.0000 0.0000 'International Tables Vol C Tables 4.2.6.8 and 6.1.1.4'
B B 0.0013 0.0007 'International Tables Vol C Tables 4.2.6.8 and 6.1.1.4'
N N 0.0061 0.0033 'International Tables Vol C Tables 4.2.6.8 and 6.1.1.4'
F F 0.0171 0.0103 'International Tables Vol C Tables 4.2.6.8 and 6.1.1.4'
P P 0.1023 0.0942 'International Tables Vol C Tables 4.2.6.8 and 6.1.1.4'
Fe Fe 0.3463 0.8444 'International Tables Vol C Tables 4.2.6.8 and 6.1.1.4'

loop_
_geom_angle_atom_site_label_1
_geom_angle_atom_site_label_2
_geom_angle_atom_site_label_3
_geom_angle
N1 Fe1 P1 106.98(9)
N1 Fe1 P3 113.36(9)
P1 Fe1 P3 103.85(3)
N1 Fe1 P2 108.75(9)
P1 Fe1 P2 110.10(4)
P3 Fe1 P2 113.50(3)
C7 P1 C1 111.22(15)
C7 P1 C4 105.18(15)
C1 P1 C4 103.33(16)
C7 P1 Fe1 113.35(11)
C1 P1 Fe1 110.34(11)
C4 P1 Fe1 112.90(11)
C19 P2 C16 107.99(15)
C19 P2 C13 107.27(15)
C16 P2 C13 104.78(15)
C19 P2 Fe1 112.97(10)
C16 P2 Fe1 110.72(11)
C13 P2 Fe1 112.66(11)
C31 P3 C25 105.13(15)
C31 P3 C28 99.28(15)
C25 P3 C28 104.16(16)
C31 P3 Fe1 104.98(11)
C25 P3 Fe1 111.55(13)
C28 P3 Fe1 128.97(12)
C55 C56 C57 117.6(3)
C37 N1 Fe1 176.5(2)
C48 C47 C52 115.3(3)
C48 C47 B1 123.2(3)
C52 C47 B1 121.5(3)
C56 C55 C54 121.5(3)
C56 C55 C73 119.8(3)
C54 C55 C73 118.7(3)
C57 C58 C53 122.8(3)
C61 C60 C59 123.2(3)
C32 C31 C36 121.1(3)
C32 C31 P3 125.3(3)
C36 C31 P3 113.6(2)
C15 C13 C14 112.4(3)
C15 C13 P2 114.9(2)
C14 C13 P2 111.8(2)
C51 C52 C47 122.7(3)
F20 C77 F19 106.5(3)
F20 C77 F21 105.3(3)
F19 C77 F21 105.6(3)
F20 C77 C67 113.2(3)
F19 C77 C67 113.4(3)
F21 C77 C67 112.1(3)
C56 C57 C58 120.6(3)
C56 C57 C74 121.0(3)
C58 C57 C74 118.4(3)
F4 C72 F5 105.5(3)
F4 C72 F6 106.5(3)
F5 C72 F6 105.7(3)
F4 C72 C49 113.1(3)
F5 C72 C49 112.2(3)
F6 C72 C49 113.2(3)
C65 C66 C67 122.5(3)
C51 C50 C49 118.7(3)
C62 C61 C60 120.6(3)
C62 C61 C75 120.6(3)
C60 C61 C75 118.8(3)
C44 C45 C46 110.1(3)
C44 C45 C40 109.1(3)
C46 C45 C40 109.7(3)
C58 C53 C54 115.4(3)
C58 C53 B1 120.9(3)
C54 C53 B1 123.2(3)
N1 C37 C39 109.1(2)
N1 C37 C40 109.1(2)
C39 C37 C40 108.9(3)
N1 C37 C38 111.7(2)
C39 C37 C38 109.1(3)
C40 C37 C38 108.9(3)
C69 C70 C65 122.9(3)
C55 C54 C53 122.1(3)
C47 C48 C49 122.7(3)
C35 C36 C31 117.4(3)
C35 C36 B2 120.4(3)
C31 C36 B2 122.2(3)
C20 C19 C24 120.5(3)
C20 C19 P2 127.2(2)
C24 C19 P2 112.3(2)
C61 C62 C63 117.7(3)
C60 C59 C64 114.9(3)
C60 C59 B1 121.7(3)
C64 C59 B1 123.1(3)
F9 C73 F7 106.5(3)
F9 C73 F8 106.3(3)
F7 C73 F8 104.9(3)
F9 C73 C55 113.5(3)
F7 C73 C55 113.4(3)
F8 C73 C55 111.7(3)
C63 C64 C59 122.4(3)
C50 C49 C48 120.1(3)
C50 C49 C72 120.6(3)
C48 C49 C72 119.2(3)
C2 C1 C3 109.3(3)
C2 C1 P1 115.5(2)
C3 C1 P1 117.9(2)
C11 C12 C7 117.9(3)
C11 C12 B2 119.7(3)
C7 C12 B2 122.1(3)
C50 C51 C52 120.5(3)
C50 C51 C71 120.2(3)
C52 C51 C71 119.3(3)
C22 C23 C24 121.6(3)
C68 C67 C66 120.7(3)
C68 C67 C77 118.8(3)
C66 C67 C77 120.5(3)
F17 C76 F18 106.3(3)
F17 C76 F16 106.3(3)
F18 C76 F16 106.0(3)
F17 C76 C63 113.2(3)
F18 C76 C63 111.5(3)
F16 C76 C63 113.0(3)
C37 C40 C45 109.7(2)
C66 C65 C70 115.1(3)
C66 C65 B1 123.0(3)
C70 C65 B1 121.9(3)
C44 C43 C42 109.8(3)
C44 C43 C39 109.9(3)
C42 C43 C39 108.8(3)
F22 C78 F23 106.5(3)
F22 C78 F24 106.2(3)
F23 C78 F24 105.0(3)
F22 C78 C69 114.2(3)
F23 C78 C69 112.4(3)
F24 C78 C69 111.8(3)
F1 C71 F3 105.7(3)
F1 C71 F2 105.3(3)
F3 C71 F2 106.6(3)
F1 C71 C51 113.3(3)
F3 C71 C51 112.9(3)
F2 C71 C51 112.4(3)
C43 C39 C37 109.8(3)
C26 C25 C27 114.1(3)
C26 C25 P3 111.7(3)
C27 C25 P3 111.0(3)
C12 B2 C36 117.8(3)
C12 B2 C24 114.5(3)
C36 B2 C24 114.7(3)
C34 C35 C36 121.3(3)
C62 C63 C64 121.2(3)
C62 C63 C76 119.5(3)
C64 C63 C76 119.3(3)
C33 C34 C35 120.5(3)
C21 C20 C19 120.2(3)
C34 C33 C32 119.8(3)
F13 C75 F15 106.7(3)
F13 C75 F14 105.7(3)
F15 C75 F14 106.8(3)
F13 C75 C61 112.5(3)
F15 C75 C61 111.9(3)
F14 C75 C61 112.8(3)
C22 C21 C20 119.8(3)
C67 C68 C69 118.3(3)
C46 C41 C42 110.2(3)
C46 C41 C38 109.4(3)
C42 C41 C38 109.2(3)
C65 B1 C47 106.1(2)
C65 B1 C59 112.5(3)
C47 B1 C59 112.2(2)
C65 B1 C53 110.5(2)
C47 B1 C53 112.9(3)
C59 B1 C53 102.7(2)
C41 C38 C37 109.4(3)
C23 C22 C21 120.1(3)
C18 C16 C17 111.1(3)
C18 C16 P2 110.5(2)
C17 C16 P2 117.9(2)
C10 C11 C12 121.2(3)
C41 C46 C45 109.3(3)
C8 C7 C12 120.4(3)
C8 C7 P1 127.1(3)
C12 C7 P1 112.5(2)
C5 C4 C6 110.3(3)
C5 C4 P1 114.5(2)
C6 C4 P1 113.3(2)
C29 C28 C30 111.2(3)
C29 C28 P3 117.4(3)
C30 C28 P3 112.7(2)
C9 C8 C7 120.2(3)
C9 C10 C11 120.3(3)
C41 C42 C43 109.6(3)
C45 C44 C43 109.6(3)
C10 C9 C8 120.1(3)
C70 C69 C68 120.4(3)
C70 C69 C78 120.9(3)
C68 C69 C78 118.7(3)
C33 C32 C31 119.9(3)
F12 C74 F11 107.9(3)
F12 C74 F10 106.0(3)
F11 C74 F10 105.0(3)
F12 C74 C57 113.7(3)
F11 C74 C57 111.8(3)
F10 C74 C57 111.8(3)
C23 C24 C19 117.7(3)
C23 C24 B2 120.5(3)
C19 C24 B2 121.6(3)

loop_
_geom_bond_atom_site_label_1
_geom_bond_atom_site_label_2
_geom_bond_distance
Fe1 N1 1.660(2)
Fe1 P1 2.3098(9)
Fe1 P3 2.3805(10)
Fe1 P2 2.3893(9)
P1 C7 1.822(3)
P1 C1 1.867(3)
P1 C4 1.881(3)
P2 C19 1.825(3)
P2 C16 1.859(3)
P2 C13 1.870(3)
P3 C31 1.817(3)
P3 C25 1.860(3)
P3 C28 1.891(4)
F1 C71 1.325(4)
F7 C73 1.344(4)
F8 C73 1.350(4)
F16 C76 1.336(4)
F19 C77 1.336(4)
F20 C77 1.330(4)
F9 C73 1.342(4)
F22 C78 1.320(4)
F23 C78 1.339(4)
F4 C72 1.338(4)
F21 C77 1.338(4)
F13 C75 1.329(4)
F14 C75 1.336(4)
F10 C74 1.341(4)
F6 C72 1.342(4)
F11 C74 1.339(4)
F5 C72 1.340(4)
F24 C78 1.346(4)
C56 C55 1.386(4)
C56 C57 1.387(4)
F2 C71 1.342(4)
F3 C71 1.341(4)
N1 C37 1.444(4)
C47 C48 1.396(4)
C47 C52 1.406(4)
C47 B1 1.638(5)
C55 C54 1.387(4)
C55 C73 1.495(4)
F17 C76 1.329(4)
F15 C75 1.336(4)
C58 C57 1.392(4)
C58 C53 1.396(4)
C60 C61 1.390(4)
C60 C59 1.393(4)
C31 C32 1.397(4)
C31 C36 1.402(4)
F18 C76 1.335(4)
C13 C15 1.534(5)
C13 C14 1.537(5)
C52 C51 1.389(4)
F12 C74 1.319(4)
C77 C67 1.490(4)
C57 C74 1.498(5)
C72 C49 1.493(4)
C66 C65 1.396(4)
C66 C67 1.399(4)
C50 C51 1.382(4)
C50 C49 1.389(4)
C61 C62 1.383(4)
C61 C75 1.495(5)
C45 C44 1.525(4)
C45 C46 1.527(5)
C45 C40 1.542(4)
C53 C54 1.400(4)
C53 B1 1.648(5)
C37 C39 1.540(4)
C37 C40 1.541(4)
C37 C38 1.547(4)
C70 C69 1.387(4)
C70 C65 1.405(4)
C48 C49 1.398(4)
C36 C35 1.394(4)
C36 B2 1.587(5)
C19 C20 1.397(4)
C19 C24 1.402(4)
C62 C63 1.386(4)
C59 C64 1.403(4)
C59 B1 1.645(5)
C64 C63 1.389(4)
C1 C2 1.526(5)
C1 C3 1.547(5)
C12 C11 1.398(4)
C12 C7 1.406(4)
C12 B2 1.583(5)
C51 C71 1.489(4)
C23 C22 1.380(4)
C23 C24 1.401(4)
C67 C68 1.378(4)
C76 C63 1.499(4)
C65 B1 1.636(4)
C43 C44 1.525(5)
C43 C42 1.534(5)
C43 C39 1.536(4)
C78 C69 1.493(4)
C25 C26 1.516(5)
C25 C27 1.527(5)
B2 C24 1.595(5)
C35 C34 1.389(5)
C34 C33 1.372(5)
C20 C21 1.388(5)
C33 C32 1.384(5)
C21 C22 1.383(4)
C68 C69 1.391(4)
C41 C46 1.525(5)
C41 C42 1.528(5)
C41 C38 1.543(4)
C16 C18 1.524(5)
C16 C17 1.538(5)
C11 C10 1.382(4)
C7 C8 1.393(4)
C4 C5 1.533(5)
C4 C6 1.537(5)
C28 C29 1.497(5)
C28 C30 1.535(5)
C8 C9 1.382(4)
C10 C9 1.372(5)
